data_7712848
loop_
_publ_author_name
'Han, Jing'
'Jin, Chaoyi'
'Wang, Xiao-Tong'
'Huang, Xiaohui'
'Song, Hong-Wei'
'Xie, Junfang'
'Li, Licun'

_publ_section_title
;
 Magnetic relaxation in unique nitronyl nitroxide biradical-Ln-Cu chains
 with Ln-bis(NIT)-Cu-bis(NIT)-Ln units
;
_journal_name_full 'Dalton Transactions'
_journal_paper_doi 10.1039/D3DT00752A
_journal_year 2023
_chemical_formula_moiety 'C50 H36 Cu F30 Gd N5 O14, 1[CHCl3;]'
_chemical_formula_sum 'C51 H37 Cl3 Cu F30 Gd N5 O14'
_chemical_formula_weight 1840.99
_chemical_name_systematic GdCu
_space_group_crystal_system triclinic
_space_group_IT_number 2
_space_group_name_Hall '-P 1'
_space_group_name_H-M_alt 'P -1'
_atom_sites_solution_hydrogens geom
_audit_creation_date 2023-04-12
_audit_creation_method
;
Olex2 1.5
(compiled 2023.03.06 svn.rbb2c1857 for OlexSys, GUI svn.r6748)
;
_audit_update_record
;
2023-04-14 deposited with the CCDC.	2023-04-20 downloaded from the CCDC.
;
_cell_angle_alpha 78.877(3)
_cell_angle_beta 81.598(3)
_cell_angle_gamma 75.717(3)
_cell_formula_units_Z 2
_cell_length_a 12.3499(4)
_cell_length_b 12.5775(5)
_cell_length_c 23.4654(9)
_cell_measurement_reflns_used 17333
_cell_measurement_temperature 113
_cell_measurement_theta_max 31.9580
_cell_measurement_theta_min 2.0380
_cell_volume 3447.2(2)
_computing_cell_refinement 'CrysAlisPro 1.171.39.46 (Rigaku OD, 2018)'
_computing_data_collection 'CrysAlisPro 1.171.39.46 (Rigaku OD, 2018)'
_computing_data_reduction 'CrysAlisPro 1.171.39.46 (Rigaku OD, 2018)'
_computing_molecular_graphics 'Olex2 1.5 (Dolomanov et al., 2009)'
_computing_publication_material 'Olex2 1.5 (Dolomanov et al., 2009)'
_computing_structure_refinement 'SHELXL 2018/3 (Sheldrick, 2015)'
_computing_structure_solution 'ShelXT (Sheldrick, 2015)'
_diffrn_ambient_temperature 113
_diffrn_detector 'CCD plate'
_diffrn_measured_fraction_theta_full 0.999
_diffrn_measured_fraction_theta_max 0.998
_diffrn_measurement_details
;
List of Runs (angles in degrees, time in seconds):

  # Type    Start    End  Width  t~exp~   \w     \q     \k     \f   Frames
#--------------------------------------------------------------------------
  1  \w   -115.00  65.00   1.00    1.00    --  -25.00  45.00   0.00  180
  2  \w   -115.00  65.00   1.00    1.00    --  -25.00  45.00  90.00  180
  3  \w   -115.00  65.00   1.00    1.00    --  -25.00  45.00 180.00  180
;
_diffrn_measurement_device 'abstract diffractometer'
_diffrn_measurement_device_type 'dtrek-CrysAlisPro-abstract goniometer imported rigaku-d*trek images'
_diffrn_measurement_method '\w scans'
_diffrn_orient_matrix_type 'CrysAlisPro convention (1999,Acta A55,543-557)'
_diffrn_orient_matrix_UB_11 -0.0101679000
_diffrn_orient_matrix_UB_12 -0.0438904000
_diffrn_orient_matrix_UB_13 0.0225799000
_diffrn_orient_matrix_UB_21 -0.0267882000
_diffrn_orient_matrix_UB_22 0.0392469000
_diffrn_orient_matrix_UB_23 0.0185642000
_diffrn_orient_matrix_UB_31 -0.0522439000
_diffrn_orient_matrix_UB_32 0.0035641000
_diffrn_orient_matrix_UB_33 -0.0102522000
_diffrn_radiation_monochromator graphite
_diffrn_radiation_probe x-ray
_diffrn_radiation_type 'Mo K\a'
_diffrn_radiation_wavelength 0.71073
_diffrn_reflns_av_R_equivalents 0.0539
_diffrn_reflns_av_unetI/netI 0.0690
_diffrn_reflns_Laue_measured_fraction_full 0.999
_diffrn_reflns_Laue_measured_fraction_max 0.998
_diffrn_reflns_limit_h_max 15
_diffrn_reflns_limit_h_min -15
_diffrn_reflns_limit_k_max 16
_diffrn_reflns_limit_k_min -16
_diffrn_reflns_limit_l_max 29
_diffrn_reflns_limit_l_min -28
_diffrn_reflns_number 39071
_diffrn_reflns_point_group_measured_fraction_full 0.999
_diffrn_reflns_point_group_measured_fraction_max 0.998
_diffrn_reflns_theta_full 25.242
_diffrn_reflns_theta_max 27.000
_diffrn_reflns_theta_min 1.711
_diffrn_source 'fine-focus sealed X-ray tube'
_diffrn_source_type 'Enhance (Mo) X-ray Source'
_exptl_absorpt_coefficient_mu 1.521
_exptl_absorpt_correction_T_max 1.00000
_exptl_absorpt_correction_T_min 0.75042
_exptl_absorpt_correction_type multi-scan
_exptl_absorpt_process_details
;
CrysAlisPro 1.171.39.46 (Rigaku Oxford Diffraction, 2018)
Empirical absorption correction using spherical harmonics,
 implemented in SCALE3 ABSPACK scaling algorithm.
R(int) was 0.15337 before and 0.09543 after correction. 
;
_exptl_crystal_colour 'clear bluish violet'
_exptl_crystal_colour_lustre clear
_exptl_crystal_colour_modifier bluish
_exptl_crystal_colour_primary violet
_exptl_crystal_density_diffrn 1.774
_exptl_crystal_description block
_exptl_crystal_F_000 1808
_exptl_crystal_size_max 0.3
_exptl_crystal_size_mid 0.25
_exptl_crystal_size_min 0.2
_refine_diff_density_max 1.006
_refine_diff_density_min -0.819
_refine_diff_density_rms 0.098
_refine_ls_extinction_method none
_refine_ls_goodness_of_fit_ref 1.020
_refine_ls_hydrogen_treatment constr
_refine_ls_matrix_type full
_refine_ls_number_parameters 994
_refine_ls_number_reflns 15025
_refine_ls_number_restraints 216
_refine_ls_restrained_S_all 1.052
_refine_ls_R_factor_all 0.0609
_refine_ls_R_factor_gt 0.0445
_refine_ls_shift/su_max 0.003
_refine_ls_shift/su_mean 0.000
_refine_ls_structure_factor_coef Fsqd
_refine_ls_weighting_details 'w=1/[\s^2^(Fo^2^)+(0.0488P)^2^] where P=(Fo^2^+2Fc^2^)/3'
_refine_ls_weighting_scheme calc
_refine_ls_wR_factor_gt 0.0995
_refine_ls_wR_factor_ref 0.1067
_reflns_Friedel_coverage 0.000
_reflns_number_gt 11828
_reflns_number_total 15025
_reflns_threshold_expression 'I > 2\s(I)'
_cod_data_source_file d3dt00752a2.cif
_cod_data_source_block GdCu
_cod_database_code 7712848
_shelx_shelxl_version_number 2018/3
_chemical_oxdiff_formula 'C11 H10 N O'
_shelx_space_group_comment
;
The symmetry employed for this shelxl refinement is uniquely defined
by the following loop, which should always be used as a source of
symmetry information in preference to the above space-group names.
They are only intended as comments.
;
_shelx_estimated_absorpt_t_max 0.751
_shelx_estimated_absorpt_t_min 0.658
_olex2_refinement_description
;
1. Uiso/Uaniso restraints and constraints
F24A \\sim F22A \\sim F23A \\sim F23B \\sim F22B \\sim F24B \\sim F28A \\sim
F30A \\sim F29A \\sim F28B \\sim F30B \\sim F29B: within 3A with sigma of 0.01
and sigma for terminal atoms of 0.02 within 3A
Uanis(C19) \\sim Ueq, Uanis(C18) \\sim Ueq: with sigma of 0.005 and sigma for
terminal atoms of 0.01
Uanis(F14A) \\sim Ueq, Uanis(F13A) \\sim Ueq, Uanis(F30A) \\sim Ueq,
Uanis(F24A) \\sim Ueq: with sigma of 0.01 and sigma for terminal atoms of 0.01
Uanis(C18) \\sim Ueq, Uanis(C19) \\sim Ueq: with sigma of 0.005 and sigma for
terminal atoms of 0.005
2. Others
 Sof(F23B)=Sof(F22B)=Sof(F24B)=Sof(F28B)=Sof(F30B)=Sof(F29B)=Sof(F13A)=
 Sof(F14A)=1-FVAR(1)
 Sof(F14)=Sof(F13)=Sof(F28A)=Sof(F30A)=Sof(F29A)=Sof(F24A)=Sof(F22A)=Sof(F23A)=
 FVAR(1)
3.a Aromatic/amide H refined with riding coordinates:
 C43(H43), C46(H46), C40(H40), C48(H48), C50(H50), C41(H41), C3(H3), C44(H44),
 C8(H8), C37(H37), C27(H27), C32(H32)
3.b Idealised Me refined as rotating group:
 C14(H14A,H14B,H14C), C15(H15A,H15B,H15C), C11(H11A,H11B,H11C), C12(H12A,H12B,
 H12C), C21(H21A,H21B,H21C), C22(H22A,H22B,H22C), C19(H19A,H19B,H19C), C18(H18A,
 H18B,H18C)
;
_smtbx_masks_special_details
;
A solvent mask was calculated and 92 electrons were 
found in a volume of 745\%A^3^ in 5 voids per unit cell. 
This is consistent with the presence of 
1[CHCl3;] per Formula Unit 
which account for 116 electrons 
per unit cell.
;
_olex2_submission_special_instructions 'No special instructions were received'
_oxdiff_exptl_absorpt_empirical_details
;
Empirical correction (ABSPACK) includes:
- Absorption correction using spherical harmonics
- Frame scaling
- Detector area scaling
;
_oxdiff_exptl_absorpt_empirical_full_max 1.831
_oxdiff_exptl_absorpt_empirical_full_min 0.703

loop_
_space_group_symop_operation_xyz
'x, y, z'
'-x, -y, -z'

loop_
_atom_site_label
_atom_site_type_symbol
_atom_site_fract_x
_atom_site_fract_y
_atom_site_fract_z
_atom_site_U_iso_or_equiv
_atom_site_adp_type
_atom_site_occupancy
_atom_site_site_symmetry_order
_atom_site_calc_flag
_atom_site_refinement_flags_posn
_atom_site_refinement_flags_adp
_atom_site_refinement_flags_occupancy
_atom_site_disorder_assembly
_atom_site_disorder_group
Gd1 Gd 0.24963(2) 0.75701(2) 0.84476(2) 0.02463(6) Uani 1 1 d . . . . .
Cu2 Cu 0.500000 1.000000 0.500000 0.02191(14) Uani 1 2 d S . P . .
Cu1 Cu 1.000000 0.500000 0.500000 0.01860(13) Uani 1 2 d S . P . .
F11 F 0.7066(2) 0.78384(19) 0.64847(10) 0.0429(6) Uani 1 1 d . . . . .
O1 O 0.93394(19) 0.53931(19) 0.42461(10) 0.0221(5) Uani 1 1 d . . . . .
O3 O 0.5053(2) 1.13464(19) 0.52760(11) 0.0255(6) Uani 1 1 d . . . . .
F10 F 0.81837(19) 0.8939(2) 0.63927(11) 0.0461(6) Uani 1 1 d . . . . .
O2 O 0.9711(2) 0.32578(19) 0.50676(11) 0.0248(6) Uani 1 1 d . . . . .
O4 O 0.6123(2) 0.90965(19) 0.54900(10) 0.0249(5) Uani 1 1 d . . . . .
O5 O 0.3546(2) 0.93713(19) 0.57095(10) 0.0251(6) Uani 1 1 d . . . . .
F12 F 0.82504(19) 0.7956(2) 0.57224(11) 0.0490(7) Uani 1 1 d . . . . .
O6 O 0.1707(2) 0.84325(19) 0.75387(10) 0.0253(6) Uani 1 1 d . . . . .
F3 F 0.8765(2) 0.4622(2) 0.30025(10) 0.0504(7) Uani 1 1 d . . . . .
O7 O 0.2180(2) 0.59474(19) 0.82031(11) 0.0265(6) Uani 1 1 d . . . . .
F4 F 0.8117(2) 0.1782(2) 0.45949(12) 0.0560(8) Uani 1 1 d . . . . .
F6 F 0.8818(2) 0.1523(2) 0.54040(11) 0.0584(8) Uani 1 1 d . . . . .
O9 O 0.3834(2) 0.8460(2) 0.78287(11) 0.0298(6) Uani 1 1 d . . . . .
F5 F 0.9880(2) 0.10898(19) 0.46492(13) 0.0600(8) Uani 1 1 d . . . . .
O12 O 0.0521(2) 0.7601(2) 0.85670(11) 0.0315(6) Uani 1 1 d . . . . .
F26 F 0.1585(2) 0.6541(2) 1.09148(10) 0.0569(7) Uani 1 1 d . . . . .
O11 O 0.1521(2) 0.9254(2) 0.87415(12) 0.0342(6) Uani 1 1 d . . . . .
O13 O 0.2100(2) 0.6738(2) 0.94060(11) 0.0359(7) Uani 1 1 d . . . . .
N1 N 0.8449(2) 0.5342(2) 0.54444(12) 0.0200(6) Uani 1 1 d . . . . .
F20 F 0.0286(3) 1.1545(2) 0.87009(13) 0.0671(9) Uani 1 1 d . . . . .
O10 O 0.4246(2) 0.6226(2) 0.83766(12) 0.0367(7) Uani 1 1 d . . . . .
F2 F 0.9353(3) 0.6026(3) 0.31188(12) 0.0806(11) Uani 1 1 d . . . . .
F7 F 0.4665(2) 1.3085(2) 0.58581(14) 0.0665(9) Uani 1 1 d . . . . .
F19 F -0.0531(2) 1.0979(2) 0.95374(13) 0.0712(9) Uani 1 1 d . . . . .
F9 F 0.6360(3) 1.2682(2) 0.60491(16) 0.0821(11) Uani 1 1 d . . . . .
F15 F 0.6492(2) 0.9063(2) 0.74938(14) 0.0655(8) Uani 1 1 d . . . . .
O14 O 0.3645(2) 0.8034(2) 0.90500(12) 0.0406(7) Uani 1 1 d . . . . .
F8 F 0.5953(3) 1.3229(2) 0.51680(14) 0.0725(9) Uani 1 1 d . . . . .
N3 N 0.2017(2) 0.8976(2) 0.70378(12) 0.0201(6) Uani 1 1 d . . . . .
F25 F 0.0471(3) 0.6578(3) 1.02997(13) 0.0834(11) Uani 1 1 d . . . . .
N4 N 0.2721(3) 0.4960(2) 0.81020(13) 0.0248(7) Uani 1 1 d . . . . .
F16 F 0.7165(2) 0.5334(3) 0.82804(16) 0.0854(11) Uani 1 1 d . . . . .
N2 N 0.2894(2) 0.9441(2) 0.61854(12) 0.0202(6) Uani 1 1 d . . . . .
F14 F 0.5139(7) 0.9379(6) 0.6870(3) 0.0409(17) Uani 0.569(6) 1 d . . P A 1
F27 F 0.1891(3) 0.5222(2) 1.04233(12) 0.0844(11) Uani 1 1 d . . . . .
F21 F 0.1258(3) 1.0801(2) 0.94209(14) 0.0713(9) Uani 1 1 d . . . . .
F1 F 0.7657(3) 0.5925(2) 0.34094(14) 0.0755(10) Uani 1 1 d . . . . .
O8 O 0.4456(3) 0.3084(2) 0.73142(15) 0.0644(11) Uani 1 1 d . . . . .
N5 N 0.3792(3) 0.3605(3) 0.76882(15) 0.0390(9) Uani 1 1 d . . . . .
F17 F 0.6027(3) 0.4505(3) 0.80442(18) 0.0934(12) Uani 1 1 d . . . . .
F18 F 0.5948(3) 0.4742(3) 0.89206(16) 0.0970(13) Uani 1 1 d . . . . .
C42 C 0.6336(3) 0.5831(3) 0.60821(15) 0.0227(8) Uani 1 1 d . . . . .
C4 C 0.9257(3) 0.3023(3) 0.46957(17) 0.0252(8) Uani 1 1 d . . . . .
C43 C 0.7215(3) 0.5015(3) 0.63140(16) 0.0284(8) Uani 1 1 d . . . . .
H43 H 0.710874 0.461129 0.669633 0.034 Uiso 1 1 calc R U . . .
C2 C 0.9054(3) 0.4746(3) 0.39751(15) 0.0237(8) Uani 1 1 d . . . . .
C47 C 0.3515(3) 0.7457(3) 0.66726(15) 0.0196(7) Uani 1 1 d . . . . .
C45 C 0.5217(3) 0.6115(3) 0.64292(15) 0.0227(8) Uani 1 1 d . . . . .
C49 C 0.3796(3) 0.5546(3) 0.71621(15) 0.0239(8) Uani 1 1 d . . . . .
C7 C 0.5767(3) 1.1420(3) 0.55824(16) 0.0271(8) Uani 1 1 d . . . . .
C24 C 0.3425(3) 0.4728(3) 0.76376(16) 0.0286(9) Uani 1 1 d . . . . .
C46 C 0.4571(3) 0.7205(3) 0.63512(15) 0.0220(7) Uani 1 1 d . . . . .
H46 H 0.484445 0.777057 0.608221 0.026 Uiso 1 1 calc R U . . .
C16 C 0.1330(3) 1.0121(3) 0.68310(15) 0.0226(8) Uani 1 1 d . . . . .
C40 C 0.7597(3) 0.6117(3) 0.52195(15) 0.0238(8) Uani 1 1 d . . . . .
H40 H 0.772228 0.650325 0.483475 0.029 Uiso 1 1 calc R U . . .
C17 C 0.2829(3) 0.8588(3) 0.66328(14) 0.0188(7) Uani 1 1 d . . . . .
C48 C 0.3120(3) 0.6613(3) 0.70570(14) 0.0220(8) Uani 1 1 d . . . . .
H48 H 0.238034 0.676672 0.724999 0.026 Uiso 1 1 calc R U . . .
C9 C 0.6679(3) 0.9468(3) 0.57830(15) 0.0250(8) Uani 1 1 d . . . . .
C13 C 0.2162(3) 1.0528(3) 0.63149(16) 0.0242(8) Uani 1 1 d . . . . .
C50 C 0.4835(3) 0.5293(3) 0.68406(16) 0.0263(8) Uani 1 1 d . . . . .
H50 H 0.528643 0.455855 0.690046 0.032 Uiso 1 1 calc R U . . .
F13 F 0.4836(6) 1.0198(6) 0.7615(3) 0.0499(17) Uani 0.569(6) 1 d . . P A 1
C41 C 0.6549(3) 0.6380(3) 0.55191(16) 0.0256(8) Uani 1 1 d . . . . .
H41 H 0.597093 0.693675 0.534089 0.031 Uiso 1 1 calc R U . . .
C3 C 0.8961(3) 0.3661(3) 0.41497(17) 0.0315(9) Uani 1 1 d . . . . .
H3 H 0.868448 0.331993 0.389094 0.038 Uiso 1 1 calc R U . . .
C44 C 0.8238(3) 0.4796(3) 0.59866(16) 0.0266(8) Uani 1 1 d . . . . .
H44 H 0.882522 0.423118 0.615123 0.032 Uiso 1 1 calc R U . . .
C8 C 0.6584(3) 1.0565(3) 0.58467(17) 0.0308(9) Uani 1 1 d . . . . .
H8 H 0.708027 1.073426 0.607216 0.037 Uiso 1 1 calc R U . . .
C23 C 0.3324(3) 0.2994(3) 0.82481(17) 0.0328(9) Uani 1 1 d . . . . .
C10 C 0.7567(3) 0.8541(3) 0.61029(18) 0.0346(9) Uani 1 1 d . . . . .
C14 C 0.0262(3) 0.9942(3) 0.66427(19) 0.0386(10) Uani 1 1 d . . . . .
H14A H 0.046132 0.952736 0.631472 0.058 Uiso 1 1 calc R U . . .
H14B H -0.023653 1.066388 0.652217 0.058 Uiso 1 1 calc R U . . .
H14C H -0.012204 0.951835 0.697059 0.058 Uiso 1 1 calc R U . . .
C5 C 0.9013(3) 0.1844(3) 0.48325(19) 0.0356(10) Uani 1 1 d . . . . .
C15 C 0.1042(4) 1.0783(3) 0.73278(17) 0.0368(10) Uani 1 1 d . . . . .
H15A H 0.049994 1.047858 0.762172 0.055 Uiso 1 1 calc R U . . .
H15B H 0.071418 1.156201 0.717798 0.055 Uiso 1 1 calc R U . . .
H15C H 0.172584 1.073760 0.750560 0.055 Uiso 1 1 calc R U . . .
C36 C 0.2231(3) 0.6902(3) 0.98963(17) 0.0327(9) Uani 1 1 d . . . . .
F28A F 0.3938(9) 0.9088(10) 1.0260(6) 0.097(3) Uani 0.569(6) 1 d . U P A 1
C11 C 0.1622(4) 1.1168(3) 0.57694(17) 0.0417(11) Uani 1 1 d . . . . .
H11A H 0.220738 1.134516 0.546109 0.063 Uiso 1 1 calc R U . . .
H11B H 0.110934 1.185849 0.585971 0.063 Uiso 1 1 calc R U . . .
H11C H 0.120097 1.071189 0.563635 0.063 Uiso 1 1 calc R U . . .
C33 C -0.0314(4) 0.8178(4) 0.8818(2) 0.0406(11) Uani 1 1 d . . . . .
C31 C 0.0545(4) 0.9607(3) 0.89720(18) 0.0393(10) Uani 1 1 d . . . . .
C26 C 0.4880(3) 0.8264(3) 0.78034(17) 0.0322(9) Uani 1 1 d . . . . .
C20 C 0.2477(4) 0.3967(3) 0.85199(18) 0.0442(11) Uani 1 1 d . . . . .
C12 C 0.2920(3) 1.1171(3) 0.64960(19) 0.0370(10) Uani 1 1 d . . . . .
H12A H 0.325658 1.075120 0.684877 0.056 Uiso 1 1 calc R U . . .
H12B H 0.247413 1.189772 0.657554 0.056 Uiso 1 1 calc R U . . .
H12C H 0.351614 1.127763 0.617994 0.056 Uiso 1 1 calc R U . . .
C37 C 0.2902(4) 0.7534(4) 1.00219(18) 0.0428(11) Uani 1 1 d . . . . .
H37 H 0.290724 0.761923 1.041502 0.051 Uiso 1 1 calc R U . . .
C28 C 0.5243(3) 0.6320(4) 0.82467(19) 0.0378(10) Uani 1 1 d . . . . .
C27 C 0.5619(3) 0.7275(4) 0.79954(19) 0.0395(10) Uani 1 1 d . . . . .
H27 H 0.640124 0.725127 0.795386 0.047 Uiso 1 1 calc R U . . .
C38 C 0.3575(4) 0.8052(4) 0.95794(19) 0.0403(10) Uani 1 1 d . . . . .
C1 C 0.8708(4) 0.5331(4) 0.3370(2) 0.0453(12) Uani 1 1 d . . . . .
C32 C -0.0369(4) 0.9146(4) 0.9041(2) 0.0505(13) Uani 1 1 d . . . . .
H32 H -0.105105 0.948824 0.924219 0.061 Uiso 1 1 calc R U . . .
C35 C 0.1541(4) 0.6299(4) 1.03898(19) 0.0459(11) Uani 1 1 d . . . . .
F30A F 0.4631(9) 0.9454(9) 0.9351(4) 0.091(2) Uani 0.569(6) 1 d . U P A 1
C6 C 0.5697(4) 1.2608(4) 0.5677(2) 0.0429(11) Uani 1 1 d . . . . .
C21 C 0.4326(4) 0.2402(5) 0.8577(2) 0.0729(18) Uani 1 1 d . . . . .
H21A H 0.487038 0.192637 0.833243 0.109 Uiso 1 1 calc R U . . .
H21B H 0.407851 0.194304 0.893629 0.109 Uiso 1 1 calc R U . . .
H21C H 0.467812 0.295103 0.867597 0.109 Uiso 1 1 calc R U . . .
C30 C 0.0390(4) 1.0736(4) 0.9172(2) 0.0519(13) Uani 1 1 d . . . . .
C22 C 0.2777(4) 0.2152(4) 0.8097(2) 0.0641(16) Uani 1 1 d . . . . .
H22A H 0.212883 0.253832 0.788339 0.096 Uiso 1 1 calc R U . . .
H22B H 0.252682 0.169670 0.845706 0.096 Uiso 1 1 calc R U . . .
H22C H 0.331960 0.167328 0.785365 0.096 Uiso 1 1 calc R U . . .
C29 C 0.6111(4) 0.5218(4) 0.8378(3) 0.0593(15) Uani 1 1 d . . . . .
C39 C 0.4330(6) 0.8701(6) 0.9753(3) 0.0711(18) Uani 1 1 d . . . . .
C34 C -0.1394(5) 0.7742(5) 0.8877(4) 0.077(2) Uani 1 1 d . . . . .
F29A F 0.5369(8) 0.7970(8) 0.9850(4) 0.103(3) Uani 0.569(6) 1 d . U P A 1
C19 C 0.1221(4) 0.4005(4) 0.8478(3) 0.0750(17) Uani 1 1 d . U . . .
H19A H 0.075819 0.472597 0.855665 0.113 Uiso 1 1 calc R U . . .
H19B H 0.098243 0.340904 0.876602 0.113 Uiso 1 1 calc R U . . .
H19C H 0.113046 0.390449 0.808515 0.113 Uiso 1 1 calc R U . . .
C25 C 0.5381(4) 0.9225(4) 0.7495(3) 0.0597(16) Uani 1 1 d . . . . .
F24A F -0.1295(7) 0.6837(8) 0.8706(5) 0.102(3) Uani 0.569(6) 1 d . U P A 1
F22A F -0.2208(9) 0.8471(10) 0.8623(6) 0.123(3) Uani 0.569(6) 1 d . U P A 1
C18 C 0.2666(6) 0.4072(5) 0.9116(2) 0.093(2) Uani 1 1 d . U . . .
H18A H 0.342223 0.419253 0.910947 0.140 Uiso 1 1 calc R U . . .
H18B H 0.259115 0.338886 0.938641 0.140 Uiso 1 1 calc R U . . .
H18C H 0.210865 0.470417 0.924603 0.140 Uiso 1 1 calc R U . . .
F23A F -0.1865(8) 0.7646(11) 0.9443(4) 0.120(3) Uani 0.569(6) 1 d . U P A 1
F23B F -0.1226(10) 0.6749(10) 0.9185(7) 0.114(3) Uani 0.431(6) 1 d . U P A 2
F22B F -0.2281(9) 0.8424(13) 0.9072(8) 0.107(3) Uani 0.431(6) 1 d . U P A 2
F24B F -0.1622(9) 0.7743(14) 0.8320(6) 0.115(3) Uani 0.431(6) 1 d . U P A 2
F28B F 0.4380(13) 0.8648(13) 1.0294(8) 0.093(4) Uani 0.431(6) 1 d . U P A 2
F30B F 0.3936(11) 0.9834(10) 0.9523(6) 0.099(3) Uani 0.431(6) 1 d . U P A 2
F29B F 0.5345(11) 0.8460(14) 0.9534(7) 0.114(3) Uani 0.431(6) 1 d . U P A 2
F13A F 0.5059(9) 1.0021(9) 0.7926(5) 0.077(3) Uani 0.431(6) 1 d . U P A 2
F14A F 0.5184(12) 0.9676(12) 0.7062(6) 0.082(4) Uani 0.431(6) 1 d . U P A 2

loop_
_atom_site_aniso_label
_atom_site_aniso_U_11
_atom_site_aniso_U_22
_atom_site_aniso_U_33
_atom_site_aniso_U_23
_atom_site_aniso_U_13
_atom_site_aniso_U_12
Gd1 0.02963(11) 0.02484(10) 0.01989(10) -0.00185(7) 0.00280(7) -0.01152(8)
Cu2 0.0239(3) 0.0199(3) 0.0212(3) -0.0003(2) -0.0023(3) -0.0059(3)
Cu1 0.0169(3) 0.0170(3) 0.0215(3) -0.0038(2) 0.0007(2) -0.0042(2)
F11 0.0512(15) 0.0348(13) 0.0417(15) 0.0124(11) -0.0181(12) -0.0144(12)
O1 0.0209(13) 0.0213(12) 0.0251(13) -0.0052(11) -0.0028(10) -0.0052(10)
O3 0.0279(14) 0.0220(13) 0.0258(14) -0.0022(11) -0.0018(11) -0.0059(11)
F10 0.0401(14) 0.0503(15) 0.0524(16) -0.0012(13) -0.0259(13) -0.0119(12)
O2 0.0275(14) 0.0189(12) 0.0279(14) -0.0032(11) -0.0041(11) -0.0049(11)
O4 0.0256(14) 0.0244(13) 0.0243(14) -0.0002(11) -0.0038(11) -0.0073(11)
O5 0.0263(14) 0.0238(13) 0.0208(13) -0.0002(10) 0.0079(11) -0.0060(11)
F12 0.0302(14) 0.0561(16) 0.0561(17) -0.0187(14) -0.0080(12) 0.0080(12)
O6 0.0281(14) 0.0241(13) 0.0213(13) -0.0010(10) 0.0070(11) -0.0088(11)
F3 0.081(2) 0.0491(16) 0.0317(14) -0.0064(12) -0.0170(13) -0.0274(14)
O7 0.0312(14) 0.0194(12) 0.0272(14) -0.0033(11) 0.0044(11) -0.0073(11)
F4 0.0639(18) 0.0434(15) 0.072(2) 0.0096(14) -0.0335(15) -0.0333(14)
F6 0.086(2) 0.0586(17) 0.0412(16) 0.0091(13) -0.0065(14) -0.0500(16)
O9 0.0303(15) 0.0315(14) 0.0259(14) -0.0039(12) 0.0064(11) -0.0102(12)
F5 0.0648(19) 0.0216(12) 0.089(2) -0.0085(13) -0.0018(16) -0.0060(12)
O12 0.0325(15) 0.0284(14) 0.0349(15) -0.0049(12) 0.0003(12) -0.0120(12)
F26 0.076(2) 0.0604(18) 0.0228(13) 0.0012(12) 0.0061(13) -0.0059(15)
O11 0.0382(16) 0.0320(15) 0.0346(15) -0.0136(12) 0.0119(13) -0.0148(13)
O13 0.0465(18) 0.0404(16) 0.0215(15) 0.0008(12) 0.0044(12) -0.0203(14)
N1 0.0172(15) 0.0165(14) 0.0239(16) -0.0034(12) 0.0030(12) -0.0023(12)
F20 0.084(2) 0.0313(14) 0.080(2) -0.0104(14) 0.0258(17) -0.0203(14)
O10 0.0316(16) 0.0319(15) 0.0453(18) -0.0002(13) -0.0074(13) -0.0076(13)
F2 0.144(3) 0.081(2) 0.0401(17) 0.0221(15) -0.0317(19) -0.081(2)
F7 0.064(2) 0.0469(17) 0.093(2) -0.0386(17) 0.0082(17) -0.0085(15)
F19 0.077(2) 0.0486(17) 0.084(2) -0.0352(16) 0.0473(17) -0.0211(15)
F9 0.096(2) 0.0456(17) 0.125(3) -0.0285(19) -0.065(2) -0.0116(17)
F15 0.0395(16) 0.0549(17) 0.102(2) -0.0108(17) 0.0158(15) -0.0246(14)
O14 0.0470(18) 0.0558(19) 0.0256(15) -0.0055(14) -0.0030(13) -0.0249(15)
F8 0.103(2) 0.0322(15) 0.082(2) -0.0022(15) 0.0115(19) -0.0321(16)
N3 0.0234(16) 0.0170(14) 0.0191(15) -0.0015(12) -0.0008(12) -0.0051(12)
F25 0.061(2) 0.141(3) 0.0472(18) 0.0055(19) 0.0105(15) -0.048(2)
N4 0.0328(18) 0.0178(15) 0.0222(16) 0.0017(12) 0.0013(13) -0.0090(13)
F16 0.0348(17) 0.067(2) 0.134(3) 0.025(2) -0.0144(18) -0.0018(15)
N2 0.0184(15) 0.0172(14) 0.0228(16) -0.0025(12) 0.0034(12) -0.0039(12)
F14 0.038(3) 0.043(3) 0.032(3) 0.009(2) 0.008(3) -0.011(3)
F27 0.164(3) 0.0434(17) 0.0419(17) -0.0004(14) 0.0258(19) -0.042(2)
F21 0.085(2) 0.066(2) 0.076(2) -0.0422(17) 0.0203(18) -0.0353(18)
F1 0.090(2) 0.0562(19) 0.074(2) -0.0079(16) -0.0497(19) 0.0176(17)
O8 0.087(3) 0.0248(16) 0.059(2) -0.0040(15) 0.0385(19) 0.0006(16)
N5 0.055(2) 0.0189(16) 0.0343(19) 0.0028(14) 0.0130(17) -0.0066(16)
F17 0.080(2) 0.0446(19) 0.150(4) -0.023(2) -0.042(2) 0.0189(17)
F18 0.065(2) 0.098(3) 0.090(3) 0.054(2) -0.0143(19) 0.0026(19)
C42 0.0214(19) 0.0180(17) 0.0260(19) -0.0031(15) 0.0033(15) -0.0031(14)
C4 0.0237(19) 0.0209(18) 0.033(2) -0.0076(16) 0.0002(16) -0.0078(15)
C43 0.027(2) 0.0248(19) 0.028(2) 0.0039(16) 0.0036(16) -0.0045(16)
C2 0.0221(19) 0.0263(19) 0.0217(19) -0.0022(15) -0.0025(15) -0.0049(15)
C47 0.0192(18) 0.0187(17) 0.0204(18) -0.0030(14) -0.0007(14) -0.0041(14)
C45 0.0221(19) 0.0216(18) 0.0219(18) -0.0006(15) -0.0001(15) -0.0038(15)
C49 0.0269(19) 0.0210(18) 0.0219(19) -0.0004(15) 0.0031(15) -0.0074(15)
C7 0.031(2) 0.0260(19) 0.025(2) -0.0038(16) 0.0030(17) -0.0118(17)
C24 0.034(2) 0.0208(18) 0.026(2) 0.0010(16) 0.0078(17) -0.0071(16)
C46 0.0203(18) 0.0220(18) 0.0214(18) -0.0002(14) 0.0013(14) -0.0049(14)
C16 0.0202(18) 0.0188(17) 0.0236(19) 0.0016(14) 0.0004(15) -0.0004(14)
C40 0.0252(19) 0.0208(18) 0.0202(18) 0.0023(15) 0.0026(15) -0.0029(15)
C17 0.0182(17) 0.0189(16) 0.0184(17) -0.0042(14) 0.0026(14) -0.0043(14)
C48 0.0217(18) 0.0233(18) 0.0203(18) -0.0047(15) 0.0036(15) -0.0063(15)
C9 0.0232(19) 0.030(2) 0.0197(18) 0.0039(15) 0.0000(15) -0.0092(16)
C13 0.0249(19) 0.0175(17) 0.027(2) -0.0021(15) 0.0017(16) -0.0021(15)
C50 0.029(2) 0.0206(18) 0.026(2) -0.0013(15) 0.0023(16) -0.0040(15)
F13 0.053(4) 0.033(3) 0.068(4) -0.019(3) 0.011(3) -0.018(3)
C41 0.0240(19) 0.0194(17) 0.028(2) 0.0002(15) -0.0003(16) 0.0010(15)
C3 0.045(2) 0.0222(19) 0.031(2) -0.0019(17) -0.0121(19) -0.0120(17)
C44 0.027(2) 0.0207(18) 0.028(2) 0.0002(15) -0.0020(16) -0.0008(15)
C8 0.031(2) 0.034(2) 0.031(2) -0.0012(18) -0.0031(17) -0.0173(18)
C23 0.043(2) 0.0185(18) 0.031(2) 0.0063(16) 0.0007(18) -0.0062(17)
C10 0.033(2) 0.037(2) 0.035(2) 0.0002(19) -0.0140(19) -0.0090(19)
C14 0.028(2) 0.041(2) 0.042(3) -0.001(2) -0.0022(19) -0.0036(19)
C5 0.039(2) 0.032(2) 0.041(3) -0.0020(19) -0.008(2) -0.0184(19)
C15 0.048(3) 0.025(2) 0.033(2) -0.0041(17) 0.0090(19) -0.0066(18)
C36 0.036(2) 0.035(2) 0.021(2) 0.0017(17) -0.0001(17) -0.0038(18)
F28A 0.108(7) 0.130(7) 0.088(5) -0.053(5) -0.015(5) -0.061(5)
C11 0.041(3) 0.036(2) 0.033(2) 0.0095(19) 0.0021(19) 0.006(2)
C33 0.034(2) 0.039(2) 0.050(3) -0.011(2) 0.010(2) -0.016(2)
C31 0.050(3) 0.029(2) 0.036(2) -0.0096(18) 0.015(2) -0.013(2)
C26 0.034(2) 0.034(2) 0.030(2) -0.0072(18) 0.0062(18) -0.0128(18)
C20 0.069(3) 0.028(2) 0.030(2) 0.0059(18) 0.011(2) -0.018(2)
C12 0.034(2) 0.025(2) 0.052(3) -0.0104(19) 0.008(2) -0.0123(17)
C37 0.055(3) 0.052(3) 0.025(2) -0.003(2) -0.008(2) -0.019(2)
C28 0.028(2) 0.038(2) 0.044(3) -0.002(2) -0.0051(19) -0.0043(19)
C27 0.026(2) 0.041(2) 0.047(3) -0.002(2) 0.0018(19) -0.0070(19)
C38 0.043(3) 0.050(3) 0.033(2) -0.006(2) -0.007(2) -0.019(2)
C1 0.067(3) 0.037(2) 0.039(3) 0.003(2) -0.019(2) -0.024(2)
C32 0.039(3) 0.047(3) 0.067(3) -0.024(2) 0.023(2) -0.017(2)
C35 0.054(3) 0.048(3) 0.030(2) 0.003(2) 0.004(2) -0.011(2)
F30A 0.119(6) 0.104(5) 0.079(4) 0.006(4) -0.039(4) -0.083(5)
C6 0.043(3) 0.033(2) 0.055(3) -0.011(2) -0.006(2) -0.011(2)
C21 0.055(3) 0.100(5) 0.047(3) 0.011(3) -0.007(3) -0.003(3)
C30 0.056(3) 0.045(3) 0.055(3) -0.021(2) 0.026(3) -0.020(2)
C22 0.061(3) 0.060(3) 0.082(4) -0.037(3) 0.030(3) -0.035(3)
C29 0.035(3) 0.051(3) 0.080(4) 0.012(3) -0.005(3) -0.004(2)
C39 0.076(4) 0.110(5) 0.050(4) -0.021(4) -0.013(3) -0.052(4)
C34 0.040(3) 0.060(4) 0.137(7) -0.046(4) 0.028(4) -0.023(3)
F29A 0.073(4) 0.136(7) 0.114(6) 0.008(5) -0.050(5) -0.050(5)
C19 0.059(3) 0.048(3) 0.108(4) -0.006(3) 0.037(3) -0.024(2)
C25 0.035(3) 0.039(3) 0.093(5) -0.002(3) 0.023(3) -0.011(2)
F24A 0.078(4) 0.104(5) 0.151(6) -0.057(5) 0.020(4) -0.063(4)
F22A 0.070(5) 0.138(6) 0.172(8) 0.003(7) -0.042(6) -0.048(4)
C18 0.160(5) 0.056(3) 0.051(3) -0.005(3) -0.001(3) -0.011(3)
F23A 0.087(5) 0.177(7) 0.115(6) -0.019(5) 0.038(4) -0.093(5)
F23B 0.092(6) 0.089(6) 0.173(8) 0.011(6) 0.005(6) -0.077(5)
F22B 0.053(5) 0.112(6) 0.167(9) -0.054(7) 0.029(6) -0.041(5)
F24B 0.061(5) 0.169(8) 0.146(8) -0.046(7) -0.019(5) -0.062(6)
F28B 0.111(8) 0.128(9) 0.069(5) -0.002(6) -0.051(6) -0.069(6)
F30B 0.111(7) 0.086(6) 0.129(7) 0.003(5) -0.060(6) -0.063(6)
F29B 0.074(6) 0.150(9) 0.139(8) -0.033(7) -0.021(7) -0.054(6)
F13A 0.055(5) 0.051(5) 0.123(8) -0.027(6) 0.029(6) -0.022(4)
F14A 0.066(6) 0.081(8) 0.086(8) 0.033(6) -0.010(6) -0.028(6)

loop_
_atom_type_symbol
_atom_type_description
_atom_type_scat_dispersion_real
_atom_type_scat_dispersion_imag
_atom_type_scat_source
C C 0.0033 0.0016 'International Tables Vol C Tables 4.2.6.8 and 6.1.1.4'
Cl Cl 0.1484 0.1585 'International Tables Vol C Tables 4.2.6.8 and 6.1.1.4'
Cu Cu 0.3201 1.2651 'International Tables Vol C Tables 4.2.6.8 and 6.1.1.4'
F F 0.0171 0.0103 'International Tables Vol C Tables 4.2.6.8 and 6.1.1.4'
Gd Gd -0.1653 3.9035 'International Tables Vol C Tables 4.2.6.8 and 6.1.1.4'
H H 0.0000 0.0000 'International Tables Vol C Tables 4.2.6.8 and 6.1.1.4'
N N 0.0061 0.0033 'International Tables Vol C Tables 4.2.6.8 and 6.1.1.4'
O O 0.0106 0.0060 'International Tables Vol C Tables 4.2.6.8 and 6.1.1.4'

loop_
_geom_angle_atom_site_label_1
_geom_angle_atom_site_label_2
_geom_angle_atom_site_label_3
_geom_angle
_geom_angle_site_symmetry_1
_geom_angle_site_symmetry_3
_geom_angle_publ_flag
O7 Gd1 O6 82.96(8) . . ?
O7 Gd1 O9 118.09(8) . . ?
O7 Gd1 O12 69.22(8) . . ?
O7 Gd1 O10 70.83(9) . . ?
O7 Gd1 O14 137.66(9) . . ?
O9 Gd1 O6 71.79(8) . . ?
O9 Gd1 O12 140.39(9) . . ?
O9 Gd1 O10 72.02(9) . . ?
O12 Gd1 O6 70.74(8) . . ?
O11 Gd1 O6 82.71(9) . . ?
O11 Gd1 O7 141.04(9) . . ?
O11 Gd1 O9 91.15(9) . . ?
O11 Gd1 O12 71.86(9) . . ?
O11 Gd1 O10 147.10(10) . . ?
O11 Gd1 O14 73.10(10) . . ?
O13 Gd1 O6 144.68(9) . . ?
O13 Gd1 O7 84.47(9) . . ?
O13 Gd1 O9 142.25(9) . . ?
O13 Gd1 O12 73.94(9) . . ?
O13 Gd1 O11 86.70(9) . . ?
O13 Gd1 O10 89.95(10) . . ?
O13 Gd1 O14 71.37(9) . . ?
O10 Gd1 O6 116.45(9) . . ?
O10 Gd1 O12 138.00(9) . . ?
O14 Gd1 O6 135.51(9) . . ?
O14 Gd1 O9 71.97(9) . . ?
O14 Gd1 O12 131.35(9) . . ?
O14 Gd1 O10 74.82(10) . . ?
O3 Cu2 O3 180.00(14) . 2_676 ?
O3 Cu2 O5 100.34(9) . . ?
O3 Cu2 O5 79.66(9) . 2_676 ?
O3 Cu2 O5 79.66(9) 2_676 . ?
O3 Cu2 O5 100.34(9) 2_676 2_676 ?
O4 Cu2 O3 87.69(10) 2_676 . ?
O4 Cu2 O3 92.31(10) . . ?
O4 Cu2 O3 92.31(10) 2_676 2_676 ?
O4 Cu2 O3 87.69(10) . 2_676 ?
O4 Cu2 O4 180.0 2_676 . ?
O4 Cu2 O5 89.39(9) 2_676 2_676 ?
O4 Cu2 O5 90.61(9) . 2_676 ?
O4 Cu2 O5 89.39(9) . . ?
O4 Cu2 O5 90.61(9) 2_676 . ?
O5 Cu2 O5 180.0 . 2_676 ?
O1 Cu1 O1 180.0 . 2_766 ?
O1 Cu1 O2 92.04(9) 2_766 . ?
O1 Cu1 O2 87.96(9) . . ?
O1 Cu1 O2 92.04(9) . 2_766 ?
O1 Cu1 O2 87.96(9) 2_766 2_766 ?
O1 Cu1 N1 90.95(10) . . ?
O1 Cu1 N1 89.05(10) . 2_766 ?
O1 Cu1 N1 90.95(10) 2_766 2_766 ?
O1 Cu1 N1 89.05(10) 2_766 . ?
O2 Cu1 O2 180.0 2_766 . ?
N1 Cu1 O2 94.68(10) . 2_766 ?
N1 Cu1 O2 94.68(10) 2_766 . ?
N1 Cu1 O2 85.32(10) . . ?
N1 Cu1 O2 85.32(10) 2_766 2_766 ?
N1 Cu1 N1 180.00(15) . 2_766 ?
C2 O1 Cu1 127.2(2) . . ?
C7 O3 Cu2 124.9(2) . . ?
C4 O2 Cu1 121.0(2) . . ?
C9 O4 Cu2 124.9(2) . . ?
N2 O5 Cu2 150.6(2) . . ?
N3 O6 Gd1 138.0(2) . . ?
N4 O7 Gd1 140.7(2) . . ?
C26 O9 Gd1 131.4(2) . . ?
C33 O12 Gd1 133.2(3) . . ?
C31 O11 Gd1 134.6(3) . . ?
C36 O13 Gd1 135.0(3) . . ?
C40 N1 Cu1 122.3(2) . . ?
C40 N1 C44 116.9(3) . . ?
C44 N1 Cu1 120.8(2) . . ?
C28 O10 Gd1 132.5(3) . . ?
C38 O14 Gd1 133.6(3) . . ?
O6 N3 C16 119.1(3) . . ?
O6 N3 C17 127.0(3) . . ?
C17 N3 C16 113.4(3) . . ?
O7 N4 C24 126.5(3) . . ?
O7 N4 C20 118.5(3) . . ?
C24 N4 C20 114.8(3) . . ?
O5 N2 C17 125.3(3) . . ?
O5 N2 C13 121.8(3) . . ?
C17 N2 C13 112.9(3) . . ?
O8 N5 C24 125.9(3) . . ?
O8 N5 C23 121.2(3) . . ?
C24 N5 C23 112.9(3) . . ?
C43 C42 C45 121.3(3) . . ?
C41 C42 C43 117.0(3) . . ?
C41 C42 C45 121.6(3) . . ?
O2 C4 C3 129.1(3) . . ?
O2 C4 C5 115.0(3) . . ?
C3 C4 C5 115.9(3) . . ?
C42 C43 H43 120.2 . . ?
C44 C43 C42 119.6(3) . . ?
C44 C43 H43 120.2 . . ?
O1 C2 C3 130.3(3) . . ?
O1 C2 C1 111.9(3) . . ?
C3 C2 C1 117.7(3) . . ?
C46 C47 C17 122.1(3) . . ?
C48 C47 C46 119.4(3) . . ?
C48 C47 C17 118.5(3) . . ?
C46 C45 C42 120.1(3) . . ?
C50 C45 C42 119.6(3) . . ?
C50 C45 C46 120.2(3) . . ?
C48 C49 C24 119.1(3) . . ?
C50 C49 C24 121.1(3) . . ?
C50 C49 C48 119.6(3) . . ?
O3 C7 C8 128.1(3) . . ?
O3 C7 C6 113.9(3) . . ?
C8 C7 C6 118.0(3) . . ?
N4 C24 N5 108.6(3) . . ?
N4 C24 C49 125.7(3) . . ?
N5 C24 C49 125.5(3) . . ?
C47 C46 H46 120.2 . . ?
C45 C46 C47 119.6(3) . . ?
C45 C46 H46 120.2 . . ?
N3 C16 C13 99.8(3) . . ?
N3 C16 C14 105.9(3) . . ?
N3 C16 C15 109.5(3) . . ?
C14 C16 C13 114.3(3) . . ?
C15 C16 C13 115.7(3) . . ?
C15 C16 C14 110.5(3) . . ?
N1 C40 H40 118.4 . . ?
N1 C40 C41 123.1(3) . . ?
C41 C40 H40 118.4 . . ?
N3 C17 N2 107.5(3) . . ?
N3 C17 C47 125.9(3) . . ?
N2 C17 C47 126.6(3) . . ?
C47 C48 C49 120.8(3) . . ?
C47 C48 H48 119.6 . . ?
C49 C48 H48 119.6 . . ?
O4 C9 C8 128.4(3) . . ?
O4 C9 C10 112.7(3) . . ?
C8 C9 C10 118.9(3) . . ?
N2 C13 C16 101.0(3) . . ?
N2 C13 C11 109.4(3) . . ?
N2 C13 C12 107.0(3) . . ?
C11 C13 C16 115.0(3) . . ?
C11 C13 C12 110.5(3) . . ?
C12 C13 C16 113.1(3) . . ?
C45 C50 H50 120.0 . . ?
C49 C50 C45 120.1(3) . . ?
C49 C50 H50 120.0 . . ?
C42 C41 H41 120.0 . . ?
C40 C41 C42 120.0(3) . . ?
C40 C41 H41 120.0 . . ?
C4 C3 H3 118.3 . . ?
C2 C3 C4 123.5(3) . . ?
C2 C3 H3 118.3 . . ?
N1 C44 C43 123.4(3) . . ?
N1 C44 H44 118.3 . . ?
C43 C44 H44 118.3 . . ?
C7 C8 H8 119.7 . . ?
C9 C8 C7 120.6(3) . . ?
C9 C8 H8 119.7 . . ?
N5 C23 C20 101.9(3) . . ?
N5 C23 C21 105.7(4) . . ?
N5 C23 C22 108.1(4) . . ?
C21 C23 C20 116.5(4) . . ?
C22 C23 C20 114.1(4) . . ?
C22 C23 C21 109.6(4) . . ?
F11 C10 F12 107.3(3) . . ?
F11 C10 C9 110.2(3) . . ?
F10 C10 F11 107.8(3) . . ?
F10 C10 F12 108.6(3) . . ?
F10 C10 C9 112.6(3) . . ?
F12 C10 C9 110.3(3) . . ?
C16 C14 H14A 109.5 . . ?
C16 C14 H14B 109.5 . . ?
C16 C14 H14C 109.5 . . ?
H14A C14 H14B 109.5 . . ?
H14A C14 H14C 109.5 . . ?
H14B C14 H14C 109.5 . . ?
F4 C5 C4 113.0(3) . . ?
F6 C5 F4 106.7(3) . . ?
F6 C5 C4 111.1(3) . . ?
F5 C5 F4 107.9(3) . . ?
F5 C5 F6 106.2(3) . . ?
F5 C5 C4 111.7(3) . . ?
C16 C15 H15A 109.5 . . ?
C16 C15 H15B 109.5 . . ?
C16 C15 H15C 109.5 . . ?
H15A C15 H15B 109.5 . . ?
H15A C15 H15C 109.5 . . ?
H15B C15 H15C 109.5 . . ?
O13 C36 C37 127.6(4) . . ?
O13 C36 C35 112.3(4) . . ?
C37 C36 C35 120.1(4) . . ?
C13 C11 H11A 109.5 . . ?
C13 C11 H11B 109.5 . . ?
C13 C11 H11C 109.5 . . ?
H11A C11 H11B 109.5 . . ?
H11A C11 H11C 109.5 . . ?
H11B C11 H11C 109.5 . . ?
O12 C33 C32 127.7(4) . . ?
O12 C33 C34 113.9(4) . . ?
C32 C33 C34 118.4(4) . . ?
O11 C31 C32 128.7(4) . . ?
O11 C31 C30 113.1(4) . . ?
C32 C31 C30 118.1(4) . . ?
O9 C26 C27 128.5(4) . . ?
O9 C26 C25 114.1(4) . . ?
C27 C26 C25 117.3(4) . . ?
N4 C20 C23 101.2(3) . . ?
N4 C20 C19 104.9(4) . . ?
C19 C20 C23 113.9(4) . . ?
C18 C20 N4 108.7(4) . . ?
C18 C20 C23 115.3(4) . . ?
C18 C20 C19 111.6(5) . . ?
C13 C12 H12A 109.5 . . ?
C13 C12 H12B 109.5 . . ?
C13 C12 H12C 109.5 . . ?
H12A C12 H12B 109.5 . . ?
H12A C12 H12C 109.5 . . ?
H12B C12 H12C 109.5 . . ?
C36 C37 H37 119.6 . . ?
C36 C37 C38 120.9(4) . . ?
C38 C37 H37 119.6 . . ?
O10 C28 C27 127.5(4) . . ?
O10 C28 C29 113.5(4) . . ?
C27 C28 C29 118.9(4) . . ?
C26 C27 C28 121.6(4) . . ?
C26 C27 H27 119.2 . . ?
C28 C27 H27 119.2 . . ?
O14 C38 C37 127.0(4) . . ?
O14 C38 C39 115.0(4) . . ?
C37 C38 C39 118.0(4) . . ?
F3 C1 C2 113.1(4) . . ?
F2 C1 F3 107.3(4) . . ?
F2 C1 F1 107.0(4) . . ?
F2 C1 C2 111.3(4) . . ?
F1 C1 F3 106.8(4) . . ?
F1 C1 C2 111.0(4) . . ?
C33 C32 H32 119.5 . . ?
C31 C32 C33 121.0(4) . . ?
C31 C32 H32 119.5 . . ?
F26 C35 C36 113.6(4) . . ?
F25 C35 F26 106.1(4) . . ?
F25 C35 C36 110.4(4) . . ?
F27 C35 F26 107.2(4) . . ?
F27 C35 F25 108.7(4) . . ?
F27 C35 C36 110.6(4) . . ?
F7 C6 F8 105.6(4) . . ?
F7 C6 C7 111.0(4) . . ?
F9 C6 F7 107.8(4) . . ?
F9 C6 F8 107.8(4) . . ?
F9 C6 C7 114.5(4) . . ?
F8 C6 C7 109.7(4) . . ?
C23 C21 H21A 109.5 . . ?
C23 C21 H21B 109.5 . . ?
C23 C21 H21C 109.5 . . ?
H21A C21 H21B 109.5 . . ?
H21A C21 H21C 109.5 . . ?
H21B C21 H21C 109.5 . . ?
F20 C30 C31 108.7(4) . . ?
F19 C30 F20 106.7(4) . . ?
F19 C30 C31 113.0(4) . . ?
F21 C30 F20 107.1(4) . . ?
F21 C30 F19 108.4(4) . . ?
F21 C30 C31 112.6(4) . . ?
C23 C22 H22A 109.5 . . ?
C23 C22 H22B 109.5 . . ?
C23 C22 H22C 109.5 . . ?
H22A C22 H22B 109.5 . . ?
H22A C22 H22C 109.5 . . ?
H22B C22 H22C 109.5 . . ?
F16 C29 F17 106.7(5) . . ?
F16 C29 C28 113.3(4) . . ?
F17 C29 C28 110.5(4) . . ?
F18 C29 F16 107.8(4) . . ?
F18 C29 F17 106.9(5) . . ?
F18 C29 C28 111.3(4) . . ?
F28A C39 C38 113.0(7) . . ?
F28A C39 F29A 105.9(7) . . ?
F30A C39 F28A 112.0(8) . . ?
F30A C39 C38 115.6(5) . . ?
F30A C39 F29A 101.1(8) . . ?
F29A C39 C38 107.9(6) . . ?
F28B C39 C38 117.5(9) . . ?
F28B C39 F30B 106.9(10) . . ?
F28B C39 F29B 105.1(10) . . ?
F30B C39 C38 107.4(6) . . ?
F29B C39 C38 114.2(8) . . ?
F29B C39 F30B 104.8(10) . . ?
F24A C34 C33 116.4(5) . . ?
F24A C34 F22A 108.1(10) . . ?
F24A C34 F23A 108.1(8) . . ?
F22A C34 C33 112.6(7) . . ?
F22A C34 F23A 100.1(8) . . ?
F23A C34 C33 110.2(6) . . ?
F23B C34 C33 108.7(7) . . ?
F23B C34 F24B 112.1(10) . . ?
F22B C34 C33 113.0(7) . . ?
F22B C34 F23B 113.7(11) . . ?
F22B C34 F24B 102.1(11) . . ?
F24B C34 C33 107.0(7) . . ?
C20 C19 H19A 109.5 . . ?
C20 C19 H19B 109.5 . . ?
C20 C19 H19C 109.5 . . ?
H19A C19 H19B 109.5 . . ?
H19A C19 H19C 109.5 . . ?
H19B C19 H19C 109.5 . . ?
F15 C25 F14 107.4(5) . . ?
F15 C25 C26 115.4(4) . . ?
F15 C25 F13A 96.6(6) . . ?
F13 C25 F15 113.0(5) . . ?
F13 C25 F14 98.8(6) . . ?
F13 C25 C26 115.2(5) . . ?
C26 C25 F14 104.8(5) . . ?
F13A C25 C26 102.7(6) . . ?
F14A C25 F15 106.1(9) . . ?
F14A C25 C26 123.2(9) . . ?
F14A C25 F13A 109.3(9) . . ?
C20 C18 H18A 109.5 . . ?
C20 C18 H18B 109.5 . . ?
C20 C18 H18C 109.5 . . ?
H18A C18 H18B 109.5 . . ?
H18A C18 H18C 109.5 . . ?
H18B C18 H18C 109.5 . . ?

loop_
_geom_bond_atom_site_label_1
_geom_bond_atom_site_label_2
_geom_bond_distance
_geom_bond_site_symmetry_2
_geom_bond_publ_flag
Gd1 O6 2.422(2) . ?
Gd1 O7 2.358(2) . ?
Gd1 O9 2.382(2) . ?
Gd1 O12 2.406(3) . ?
Gd1 O11 2.340(3) . ?
Gd1 O13 2.327(2) . ?
Gd1 O10 2.399(3) . ?
Gd1 O14 2.380(3) . ?
Cu2 O3 1.945(2) . ?
Cu2 O3 1.945(2) 2_676 ?
Cu2 O4 1.929(2) . ?
Cu2 O4 1.929(2) 2_676 ?
Cu2 O5 2.438(2) 2_676 ?
Cu2 O5 2.438(2) . ?
Cu1 O1 1.981(2) . ?
Cu1 O1 1.981(2) 2_766 ?
Cu1 O2 2.278(2) 2_766 ?
Cu1 O2 2.278(2) . ?
Cu1 N1 2.030(3) . ?
Cu1 N1 2.030(3) 2_766 ?
F11 C10 1.330(4) . ?
O1 C2 1.264(4) . ?
O3 C7 1.247(4) . ?
F10 C10 1.329(4) . ?
O2 C4 1.220(4) . ?
O4 C9 1.258(4) . ?
O5 N2 1.282(3) . ?
F12 C10 1.333(5) . ?
O6 N3 1.297(3) . ?
F3 C1 1.339(5) . ?
O7 N4 1.304(4) . ?
F4 C5 1.335(4) . ?
F6 C5 1.328(5) . ?
O9 C26 1.250(4) . ?
F5 C5 1.323(5) . ?
O12 C33 1.247(5) . ?
F26 C35 1.337(5) . ?
O11 C31 1.257(5) . ?
O13 C36 1.248(4) . ?
N1 C40 1.340(4) . ?
N1 C44 1.346(4) . ?
F20 C30 1.348(6) . ?
O10 C28 1.254(5) . ?
F2 C1 1.325(5) . ?
F7 C6 1.315(5) . ?
F19 C30 1.329(5) . ?
F9 C6 1.312(5) . ?
F15 C25 1.336(5) . ?
O14 C38 1.237(5) . ?
F8 C6 1.337(5) . ?
N3 C16 1.509(4) . ?
N3 C17 1.344(4) . ?
F25 C35 1.318(5) . ?
N4 C24 1.323(4) . ?
N4 C20 1.497(4) . ?
F16 C29 1.328(5) . ?
N2 C17 1.358(4) . ?
N2 C13 1.500(4) . ?
F14 C25 1.507(10) . ?
F27 C35 1.307(5) . ?
F21 C30 1.318(6) . ?
F1 C1 1.329(6) . ?
O8 N5 1.272(4) . ?
N5 C24 1.361(5) . ?
N5 C23 1.502(5) . ?
F17 C29 1.331(6) . ?
F18 C29 1.307(6) . ?
C42 C43 1.391(5) . ?
C42 C45 1.497(5) . ?
C42 C41 1.388(5) . ?
C4 C3 1.419(5) . ?
C4 C5 1.550(5) . ?
C43 H43 0.9500 . ?
C43 C44 1.374(5) . ?
C2 C3 1.376(5) . ?
C2 C1 1.536(5) . ?
C47 C46 1.403(5) . ?
C47 C17 1.459(4) . ?
C47 C48 1.392(4) . ?
C45 C46 1.398(5) . ?
C45 C50 1.395(5) . ?
C49 C24 1.467(5) . ?
C49 C48 1.393(5) . ?
C49 C50 1.387(5) . ?
C7 C8 1.396(5) . ?
C7 C6 1.532(5) . ?
C46 H46 0.9500 . ?
C16 C13 1.563(5) . ?
C16 C14 1.530(5) . ?
C16 C15 1.512(5) . ?
C40 H40 0.9500 . ?
C40 C41 1.375(5) . ?
C48 H48 0.9500 . ?
C9 C8 1.391(5) . ?
C9 C10 1.548(5) . ?
C13 C11 1.523(5) . ?
C13 C12 1.527(5) . ?
C50 H50 0.9500 . ?
F13 C25 1.305(9) . ?
C41 H41 0.9500 . ?
C3 H3 0.9500 . ?
C44 H44 0.9500 . ?
C8 H8 0.9500 . ?
C23 C20 1.572(6) . ?
C23 C21 1.511(6) . ?
C23 C22 1.507(6) . ?
C14 H14A 0.9800 . ?
C14 H14B 0.9800 . ?
C14 H14C 0.9800 . ?
C15 H15A 0.9800 . ?
C15 H15B 0.9800 . ?
C15 H15C 0.9800 . ?
C36 C37 1.375(6) . ?
C36 C35 1.529(6) . ?
F28A C39 1.349(13) . ?
C11 H11A 0.9800 . ?
C11 H11B 0.9800 . ?
C11 H11C 0.9800 . ?
C33 C32 1.397(6) . ?
C33 C34 1.542(6) . ?
C31 C32 1.367(6) . ?
C31 C30 1.541(6) . ?
C26 C27 1.388(6) . ?
C26 C25 1.506(6) . ?
C20 C19 1.557(7) . ?
C20 C18 1.488(7) . ?
C12 H12A 0.9800 . ?
C12 H12B 0.9800 . ?
C12 H12C 0.9800 . ?
C37 H37 0.9500 . ?
C37 C38 1.396(6) . ?
C28 C27 1.389(6) . ?
C28 C29 1.537(6) . ?
C27 H27 0.9500 . ?
C38 C39 1.521(6) . ?
C32 H32 0.9500 . ?
F30A C39 1.286(10) . ?
C21 H21A 0.9800 . ?
C21 H21B 0.9800 . ?
C21 H21C 0.9800 . ?
C22 H22A 0.9800 . ?
C22 H22B 0.9800 . ?
C22 H22C 0.9800 . ?
C39 F29A 1.403(12) . ?
C39 F28B 1.268(18) . ?
C39 F30B 1.413(13) . ?
C39 F29B 1.269(14) . ?
C34 F24A 1.250(9) . ?
C34 F22A 1.310(11) . ?
C34 F23A 1.366(10) . ?
C34 F23B 1.301(12) . ?
C34 F22B 1.299(13) . ?
C34 F24B 1.376(13) . ?
C19 H19A 0.9800 . ?
C19 H19B 0.9800 . ?
C19 H19C 0.9800 . ?
C25 F13A 1.504(13) . ?
C25 F14A 1.094(13) . ?
C18 H18A 0.9800 . ?
C18 H18B 0.9800 . ?
C18 H18C 0.9800 . ?

loop_
_geom_torsion_atom_site_label_1
_geom_torsion_atom_site_label_2
_geom_torsion_atom_site_label_3
_geom_torsion_atom_site_label_4
_geom_torsion
_geom_torsion_site_symmetry_1
_geom_torsion_site_symmetry_2
_geom_torsion_site_symmetry_3
_geom_torsion_site_symmetry_4
_geom_torsion_publ_flag
Gd1 O6 N3 C16 -123.2(3) . . . . ?
Gd1 O6 N3 C17 65.3(5) . . . . ?
Gd1 O7 N4 C24 -71.2(5) . . . . ?
Gd1 O7 N4 C20 113.9(4) . . . . ?
Gd1 O9 C26 C27 22.6(6) . . . . ?
Gd1 O9 C26 C25 -160.7(3) . . . . ?
Gd1 O12 C33 C32 11.5(7) . . . . ?
Gd1 O12 C33 C34 -168.9(4) . . . . ?
Gd1 O11 C31 C32 -12.7(7) . . . . ?
Gd1 O11 C31 C30 170.2(3) . . . . ?
Gd1 O13 C36 C37 -15.3(7) . . . . ?
Gd1 O13 C36 C35 164.9(3) . . . . ?
Gd1 O10 C28 C27 -13.1(7) . . . . ?
Gd1 O10 C28 C29 168.4(3) . . . . ?
Gd1 O14 C38 C37 17.1(7) . . . . ?
Gd1 O14 C38 C39 -164.0(4) . . . . ?
Cu2 O3 C7 C8 -7.9(5) . . . . ?
Cu2 O3 C7 C6 173.1(3) . . . . ?
Cu2 O4 C9 C8 3.6(5) . . . . ?
Cu2 O4 C9 C10 -176.5(2) . . . . ?
Cu2 O5 N2 C17 -125.4(4) . . . . ?
Cu2 O5 N2 C13 50.7(6) . . . . ?
Cu1 O1 C2 C3 10.5(6) . . . . ?
Cu1 O1 C2 C1 -173.1(3) . . . . ?
Cu1 O2 C4 C3 8.4(5) . . . . ?
Cu1 O2 C4 C5 -174.2(2) . . . . ?
Cu1 N1 C40 C41 -178.3(3) . . . . ?
Cu1 N1 C44 C43 178.1(3) . . . . ?
O1 C2 C3 C4 -4.0(7) . . . . ?
O1 C2 C1 F3 159.0(3) . . . . ?
O1 C2 C1 F2 38.1(5) . . . . ?
O1 C2 C1 F1 -81.0(4) . . . . ?
O3 C7 C8 C9 0.2(6) . . . . ?
O3 C7 C6 F7 50.6(5) . . . . ?
O3 C7 C6 F9 173.0(4) . . . . ?
O3 C7 C6 F8 -65.7(5) . . . . ?
O2 C4 C3 C2 -6.8(7) . . . . ?
O2 C4 C5 F4 150.7(3) . . . . ?
O2 C4 C5 F6 30.9(5) . . . . ?
O2 C4 C5 F5 -87.4(4) . . . . ?
O4 C9 C8 C7 2.2(6) . . . . ?
O4 C9 C10 F11 -62.3(4) . . . . ?
O4 C9 C10 F10 177.4(3) . . . . ?
O4 C9 C10 F12 56.0(4) . . . . ?
O5 N2 C17 N3 -177.1(3) . . . . ?
O5 N2 C17 C47 3.3(5) . . . . ?
O5 N2 C13 C16 164.7(3) . . . . ?
O5 N2 C13 C11 43.0(4) . . . . ?
O5 N2 C13 C12 -76.8(4) . . . . ?
O6 N3 C16 C13 166.8(3) . . . . ?
O6 N3 C16 C14 -74.3(4) . . . . ?
O6 N3 C16 C15 44.9(4) . . . . ?
O6 N3 C17 N2 -178.3(3) . . . . ?
O6 N3 C17 C47 1.4(6) . . . . ?
O7 N4 C24 N5 -178.5(3) . . . . ?
O7 N4 C24 C49 4.6(6) . . . . ?
O7 N4 C20 C23 -178.0(3) . . . . ?
O7 N4 C20 C19 63.3(4) . . . . ?
O7 N4 C20 C18 -56.1(5) . . . . ?
O9 C26 C27 C28 1.2(7) . . . . ?
O9 C26 C25 F15 175.9(4) . . . . ?
O9 C26 C25 F14 -66.2(5) . . . . ?
O9 C26 C25 F13 41.3(8) . . . . ?
O9 C26 C25 F13A 72.2(7) . . . . ?
O9 C26 C25 F14A -51.3(12) . . . . ?
O12 C33 C32 C31 3.3(8) . . . . ?
O12 C33 C34 F24A 4.7(12) . . . . ?
O12 C33 C34 F22A -120.9(9) . . . . ?
O12 C33 C34 F23A 128.3(8) . . . . ?
O12 C33 C34 F23B 61.0(11) . . . . ?
O12 C33 C34 F22B -171.8(12) . . . . ?
O12 C33 C34 F24B -60.3(10) . . . . ?
O11 C31 C32 C33 -3.1(8) . . . . ?
O11 C31 C30 F20 77.2(5) . . . . ?
O11 C31 C30 F19 -164.5(4) . . . . ?
O11 C31 C30 F21 -41.3(5) . . . . ?
O13 C36 C37 C38 -2.5(7) . . . . ?
O13 C36 C35 F26 -174.2(4) . . . . ?
O13 C36 C35 F25 -55.2(5) . . . . ?
O13 C36 C35 F27 65.2(5) . . . . ?
N1 C40 C41 C42 -0.1(6) . . . . ?
O10 C28 C27 C26 -6.2(8) . . . . ?
O10 C28 C29 F16 -175.3(4) . . . . ?
O10 C28 C29 F17 65.0(6) . . . . ?
O10 C28 C29 F18 -53.7(6) . . . . ?
O14 C38 C39 F28A 154.7(7) . . . . ?
O14 C38 C39 F30A 23.8(11) . . . . ?
O14 C38 C39 F29A -88.5(7) . . . . ?
O14 C38 C39 F28B -172.7(10) . . . . ?
O14 C38 C39 F30B 66.9(9) . . . . ?
O14 C38 C39 F29B -48.9(12) . . . . ?
N3 C16 C13 N2 21.4(3) . . . . ?
N3 C16 C13 C11 139.0(3) . . . . ?
N3 C16 C13 C12 -92.6(3) . . . . ?
O8 N5 C24 N4 178.1(4) . . . . ?
O8 N5 C24 C49 -4.9(7) . . . . ?
O8 N5 C23 C20 -174.3(4) . . . . ?
O8 N5 C23 C21 63.5(5) . . . . ?
O8 N5 C23 C22 -53.8(5) . . . . ?
N5 C23 C20 N4 -6.5(4) . . . . ?
N5 C23 C20 C19 105.5(4) . . . . ?
N5 C23 C20 C18 -123.6(4) . . . . ?
C42 C43 C44 N1 0.6(6) . . . . ?
C42 C45 C46 C47 179.0(3) . . . . ?
C42 C45 C50 C49 -179.6(3) . . . . ?
C43 C42 C45 C46 147.2(4) . . . . ?
C43 C42 C45 C50 -31.3(5) . . . . ?
C43 C42 C41 C40 -0.8(5) . . . . ?
C45 C42 C43 C44 -178.4(3) . . . . ?
C45 C42 C41 C40 178.2(3) . . . . ?
C24 N4 C20 C23 6.6(5) . . . . ?
C24 N4 C20 C19 -112.1(4) . . . . ?
C24 N4 C20 C18 128.4(4) . . . . ?
C24 N5 C23 C20 5.5(5) . . . . ?
C24 N5 C23 C21 -116.7(4) . . . . ?
C24 N5 C23 C22 126.0(4) . . . . ?
C24 C49 C48 C47 170.1(3) . . . . ?
C24 C49 C50 C45 -173.7(3) . . . . ?
C46 C47 C17 N3 -157.3(3) . . . . ?
C46 C47 C17 N2 22.4(5) . . . . ?
C46 C47 C48 C49 5.4(5) . . . . ?
C46 C45 C50 C49 1.9(6) . . . . ?
C16 N3 C17 N2 9.8(4) . . . . ?
C16 N3 C17 C47 -170.5(3) . . . . ?
C40 N1 C44 C43 -1.4(5) . . . . ?
C17 N3 C16 C13 -20.6(4) . . . . ?
C17 N3 C16 C14 98.4(3) . . . . ?
C17 N3 C16 C15 -142.5(3) . . . . ?
C17 N2 C13 C16 -18.7(4) . . . . ?
C17 N2 C13 C11 -140.4(3) . . . . ?
C17 N2 C13 C12 99.8(3) . . . . ?
C17 C47 C46 C45 176.7(3) . . . . ?
C17 C47 C48 C49 -172.5(3) . . . . ?
C48 C47 C46 C45 -1.1(5) . . . . ?
C48 C47 C17 N3 20.6(5) . . . . ?
C48 C47 C17 N2 -159.8(3) . . . . ?
C48 C49 C24 N4 -24.2(6) . . . . ?
C48 C49 C24 N5 159.4(4) . . . . ?
C48 C49 C50 C45 2.4(6) . . . . ?
C13 N2 C17 N3 6.6(4) . . . . ?
C13 N2 C17 C47 -173.1(3) . . . . ?
C50 C45 C46 C47 -2.5(5) . . . . ?
C50 C49 C24 N4 151.9(4) . . . . ?
C50 C49 C24 N5 -24.5(6) . . . . ?
C50 C49 C48 C47 -6.0(5) . . . . ?
C41 C42 C43 C44 0.5(5) . . . . ?
C41 C42 C45 C46 -31.7(5) . . . . ?
C41 C42 C45 C50 149.8(4) . . . . ?
C3 C4 C5 F4 -31.5(5) . . . . ?
C3 C4 C5 F6 -151.3(4) . . . . ?
C3 C4 C5 F5 90.3(4) . . . . ?
C3 C2 C1 F3 -24.0(6) . . . . ?
C3 C2 C1 F2 -144.9(4) . . . . ?
C3 C2 C1 F1 96.0(4) . . . . ?
C44 N1 C40 C41 1.2(5) . . . . ?
C8 C7 C6 F7 -128.4(4) . . . . ?
C8 C7 C6 F9 -6.1(6) . . . . ?
C8 C7 C6 F8 115.2(4) . . . . ?
C8 C9 C10 F11 117.6(4) . . . . ?
C8 C9 C10 F10 -2.7(5) . . . . ?
C8 C9 C10 F12 -124.1(4) . . . . ?
C23 N5 C24 N4 -1.6(5) . . . . ?
C23 N5 C24 C49 175.3(4) . . . . ?
C10 C9 C8 C7 -177.7(3) . . . . ?
C14 C16 C13 N2 -91.2(3) . . . . ?
C14 C16 C13 C11 26.5(4) . . . . ?
C14 C16 C13 C12 154.8(3) . . . . ?
C5 C4 C3 C2 175.8(4) . . . . ?
C15 C16 C13 N2 138.7(3) . . . . ?
C15 C16 C13 C11 -103.6(4) . . . . ?
C15 C16 C13 C12 24.7(4) . . . . ?
C36 C37 C38 O14 1.2(8) . . . . ?
C36 C37 C38 C39 -177.7(5) . . . . ?
C20 N4 C24 N5 -3.4(5) . . . . ?
C20 N4 C24 C49 179.6(4) . . . . ?
C37 C36 C35 F26 6.0(6) . . . . ?
C37 C36 C35 F25 125.0(5) . . . . ?
C37 C36 C35 F27 -114.6(5) . . . . ?
C37 C38 C39 F28A -26.3(10) . . . . ?
C37 C38 C39 F30A -157.2(8) . . . . ?
C37 C38 C39 F29A 90.5(7) . . . . ?
C37 C38 C39 F28B 6.4(12) . . . . ?
C37 C38 C39 F30B -114.1(8) . . . . ?
C37 C38 C39 F29B 130.1(10) . . . . ?
C27 C26 C25 F15 -7.0(7) . . . . ?
C27 C26 C25 F14 110.9(5) . . . . ?
C27 C26 C25 F13 -141.6(6) . . . . ?
C27 C26 C25 F13A -110.8(6) . . . . ?
C27 C26 C25 F14A 125.8(11) . . . . ?
C27 C28 C29 F16 6.0(7) . . . . ?
C27 C28 C29 F17 -113.7(5) . . . . ?
C27 C28 C29 F18 127.7(5) . . . . ?
C1 C2 C3 C4 179.7(4) . . . . ?
C32 C33 C34 F24A -175.7(9) . . . . ?
C32 C33 C34 F22A 58.7(11) . . . . ?
C32 C33 C34 F23A -52.1(10) . . . . ?
C32 C33 C34 F23B -119.4(10) . . . . ?
C32 C33 C34 F22B 7.8(14) . . . . ?
C32 C33 C34 F24B 119.3(9) . . . . ?
C32 C31 C30 F20 -100.3(5) . . . . ?
C32 C31 C30 F19 18.0(7) . . . . ?
C32 C31 C30 F21 141.3(4) . . . . ?
C35 C36 C37 C38 177.2(4) . . . . ?
C6 C7 C8 C9 179.1(4) . . . . ?
C21 C23 C20 N4 107.9(4) . . . . ?
C21 C23 C20 C19 -140.1(4) . . . . ?
C21 C23 C20 C18 -9.2(6) . . . . ?
C30 C31 C32 C33 173.9(4) . . . . ?
C22 C23 C20 N4 -122.7(4) . . . . ?
C22 C23 C20 C19 -10.7(5) . . . . ?
C22 C23 C20 C18 120.2(5) . . . . ?
C29 C28 C27 C26 172.3(4) . . . . ?
C34 C33 C32 C31 -176.2(5) . . . . ?
C25 C26 C27 C28 -175.3(5) . . . . ?

loop_
_smtbx_masks_void_nr
_smtbx_masks_void_average_x
_smtbx_masks_void_average_y
_smtbx_masks_void_average_z
_smtbx_masks_void_volume
_smtbx_masks_void_count_electrons
_smtbx_masks_void_content
1 0.180 -0.112 0.246 280.8 45.0 '1 CHCl3;'
2 -0.180 0.477 0.754 280.8 45.7 '1 CHCl3;'
3 0.000 0.500 0.000 24.0 0.0 ?
4 0.291 0.163 0.967 9.3 0.5 ?
5 0.500 0.500 0.500 59.2 2.0 ?
6 0.500 0.500 0.000 81.7 0.0 ?
7 0.709 0.837 0.033 9.3 0.5 ?
